data_8100733
loop_
_publ_author_name
'Chaban, Nadiya'
'Prots, Yurii'
'Kuz'ma, Yurii'
'Grin, Yuri'

_publ_section_title
;
Refinement of the crystal structure of erbium vanadium tetraboride, 
ErVB~4~
;
_journal_issue 3
_journal_name_full 'Zeitschrift f\"ur Kristallographie - New Crystal Structures'
_journal_page_first 315
_journal_page_last 316
_journal_volume 217
_journal_year 2002
_chemical_formula_structural ErVB4
_chemical_formula_sum 'B4 Er V'
_chemical_formula_weight 261.44
_space_group_IT_number 55
_symmetry_cell_setting orthorhombic
_symmetry_space_group_name_Hall '-P 2 2ab'
_symmetry_space_group_name_H-M 'P b a m'
_cell_angle_alpha 90.00
_cell_angle_beta 90.00
_cell_angle_gamma 90.00
_cell_formula_units_Z 4
_cell_length_a 5.979(1)
_cell_length_b 11.573(2)
_cell_length_c 3.4340(6)
_cell_measurement_temperature 293(2)
_cell_volume 237.62(7)
_diffrn_ambient_temperature 295.1500
_exptl_crystal_density_diffrn 7.308
_refine_diff_density_rms 0.264
_cod_database_code 8100733

loop_
_symmetry_equiv_pos_as_xyz
'x, y, z'
'-x, -y, z'
'-x+1/2, y+1/2, -z'
'x+1/2, -y+1/2, -z'
'-x, -y, -z'
'x, y, -z'
'x-1/2, -y-1/2, z'
'-x-1/2, y-1/2, z'

loop_
_atom_site_label
_atom_site_type_symbol
_atom_site_fract_x
_atom_site_fract_y
_atom_site_fract_z
_atom_site_U_iso_or_equiv
_atom_site_adp_type
_atom_site_occupancy
_atom_site_symmetry_multiplicity
_atom_site_Wyckoff_symbol
_atom_site_calc_flag
_atom_site_refinement_flags
_atom_site_disorder_assembly
_atom_site_disorder_group
Er Er 0.37551(5) 0.34868(2) 0.5000 0.00347(12) Uani 1 4 h d S . .
V V 0.37139(19) 0.08333(8) 0.5000 0.00275(19) Uani 1 4 h d S . .
B1 B 0.0236(12) 0.3072(6) 0.0000 0.0041(12) Uiso 1 4 g d S . .
B2 B 0.1154(15) 0.4519(6) 0.0000 0.0041(11) Uiso 1 4 g d S . .
B3 B 0.1346(15) 0.0321(5) 0.0000 0.0031(11) Uiso 1 4 g d S . .
B4 B 0.2123(12) 0.1855(6) 0.0000 0.0045(12) Uiso 1 4 g d S . .

loop_
_atom_site_aniso_label
_atom_site_aniso_U_11
_atom_site_aniso_U_22
_atom_site_aniso_U_33
_atom_site_aniso_U_23
_atom_site_aniso_U_13
_atom_site_aniso_U_12
Er 0.00344(16) 0.00288(15) 0.00410(17) 0.000 0.000 0.00030(10)
V 0.0024(4) 0.0018(4) 0.0040(5) 0.000 0.000 0.0002(4)
